data_8103452
loop_
_publ_author_name
'Tergenius, L.E.'
'Lundstroem, T.'
'Higashi, I.'

_publ_section_title
;
 A single-crystal investigation of solid solution Ni B48.5 of
 beta-rhombohedral boron type structure
;
_journal_name_full 'Zeitschrift fuer Kristallographie (149,1979-)'
_journal_page_first 235
_journal_page_last 246
_journal_paper_doi 10.1524/zkri.1984.167.3-4.235
_journal_volume 167
_journal_year 1984
_chemical_formula_sum 'B312.6213 Ni6.4458'
_chemical_name_systematic '(Ni B48.5)6.4458'
_space_group_IT_number 166
_symmetry_space_group_name_Hall '-R 3 2"'
_symmetry_space_group_name_H-M 'R -3 m :H'
_cell_angle_alpha 90
_cell_angle_beta 90
_cell_angle_gamma 120
_cell_formula_units_Z 1
_cell_length_a 10.9615
_cell_length_b 10.9615
_cell_length_c 23.85439
_cell_volume 2482.212
_citation_journal_id_ASTM ZEKRDZ
_cod_data_source_file boron_498.cif
_cod_data_source_block B312.6213Ni6.4458
_cod_database_code 8103452

loop_
_symmetry_equiv_pos_as_xyz
x,y,z
-y,x-y,z
-x+y,-x,z
y,x,-z
-x,-x+y,-z
x-y,-y,-z
-x,-y,-z
y,-x+y,-z
x-y,x,-z
-y,-x,z
x,x-y,z
-x+y,y,z
x+2/3,y+1/3,z+1/3
-y+2/3,x-y+1/3,z+1/3
-x+y+2/3,-x+1/3,z+1/3
y+2/3,x+1/3,-z+1/3
-x+2/3,-x+y+1/3,-z+1/3
x-y+2/3,-y+1/3,-z+1/3
-x+2/3,-y+1/3,-z+1/3
y+2/3,-x+y+1/3,-z+1/3
x-y+2/3,x+1/3,-z+1/3
-y+2/3,-x+1/3,z+1/3
x+2/3,x-y+1/3,z+1/3
-x+y+2/3,y+1/3,z+1/3
x+1/3,y+2/3,z+2/3
-y+1/3,x-y+2/3,z+2/3
-x+y+1/3,-x+2/3,z+2/3
y+1/3,x+2/3,-z+2/3
-x+1/3,-x+y+2/3,-z+2/3
x-y+1/3,-y+2/3,-z+2/3
-x+1/3,-y+2/3,-z+2/3
y+1/3,-x+y+2/3,-z+2/3
x-y+1/3,x+2/3,-z+2/3
-y+1/3,-x+2/3,z+2/3
x+1/3,x-y+2/3,z+2/3
-x+y+1/3,y+2/3,z+2/3

loop_
_atom_site_label
_atom_site_type_symbol
_atom_site_fract_x
_atom_site_fract_y
_atom_site_fract_z
_atom_site_occupancy
_atom_site_U_iso_or_equiv
B3 B 0.2621 0.21782 0.41936 1 0.0
Ni3 Ni 0.1836 -0.1836 0.1444 0.0178 0.0
B13 B 0.05635 -0.05635 0.55676 0.671 0.0
B6 B 0.08637 -0.08637 0.01322 1 0.0
B15 B 0 0 0.5 1 0.0
B8 B 0.17023 -0.17023 0.02782 1 0.0
B9 B 0.12914 -0.12914 0.76629 1 0.0
Ni4 Ni 0.1127 0.1744 0.4753 0.0058 0.0
B4 B 0.2356 0.25943 0.34681 1 0.0
B1 B 0.1753 0.1748 0.1768 1 0.0
B11 B 0.05638 -0.05638 0.32619 1 0.0
B2 B 0.31855 0.29486 0.129 1 0.0
B5 B 0.05447 -0.05447 0.94426 1 0.0
B7 B 0.11015 -0.11015 0.8863 1 0.0
Ni2 Ni 0.18815 0.44258 0.16749 0.0899 0.0
Ni1 Ni 0 0 0.13622 0.4467 0.0
B14 B 0 0 0.38512 1 0.0
B16 B 0.0542 -0.0542 0.116 0.18 0.0
B10 B 0.10217 -0.10217 0.69824 1 0.0
B12 B 0.09025 -0.09025 0.39844 1 0.0
